data_4080325
loop_
_publ_author_name
'Mora, Elsa'
'Maria, Leonor'
'Biswas, Biplab'
'Camp, Cl\'ement'
'Santos, Isabel C.'
'P\'ecaut, Jacques'
'Cruz, Adelaide'
'Carretas, Jos\'e M.'
'Mar\,calo, Joaquim'
'Mazzanti, Marinella'

_publ_section_title
;
 Diamine Bis(phenolate) as Supporting Ligands in Organoactinide(IV)
 Chemistry. Synthesis, Structural Characterization, and Reactivity of
 Stable Dialkyl Derivatives
;
_journal_issue 5
_journal_name_full Organometallics
_journal_page_first 1409
_journal_paper_doi 10.1021/om3010806
_journal_volume 32
_journal_year 2013
_chemical_formula_moiety 'C83 H141 Cl N4 O10 Si3 Th2, 4(C7 H8)'
_chemical_formula_sum 'C111 H173 Cl N4 O10 Si3 Th2'
_chemical_formula_weight 2307.33
_chemical_name_systematic
;
 ?
;
_space_group_IT_number 2
_symmetry_cell_setting triclinic
_symmetry_space_group_name_Hall '-P 1'
_symmetry_space_group_name_H-M 'P -1'
_atom_sites_solution_hydrogens geom
_atom_sites_solution_primary direct
_atom_sites_solution_secondary difmap
_audit_creation_method SHELXL-97
_cell_angle_alpha 109.6670(10)
_cell_angle_beta 97.926(2)
_cell_angle_gamma 108.813(2)
_cell_formula_units_Z 2
_cell_length_a 18.1779(3)
_cell_length_b 18.2607(3)
_cell_length_c 20.3703(4)
_cell_measurement_reflns_used 9864
_cell_measurement_temperature 150(2)
_cell_measurement_theta_max 29.48
_cell_measurement_theta_min 2.28
_cell_volume 5792.2(2)
_computing_cell_refinement 'Bruker SAINT'
_computing_data_collection 'Bruker APEX2'
_computing_data_reduction 'Bruker SAINT'
_computing_molecular_graphics ORTEP3(Farrugia,1997)
_computing_publication_material 'WinGX (Farrugia, 1999)'
_computing_structure_refinement 'SHELXL-97 (Sheldrick, 2008)'
_computing_structure_solution 'SIR97 (Altomare, 1999)'
_diffrn_ambient_temperature 150(2)
_diffrn_measured_fraction_theta_full 0.989
_diffrn_measured_fraction_theta_max 0.989
_diffrn_measurement_device_type 'Bruker APEX-II CCD'
_diffrn_measurement_method '\f and \w scans'
_diffrn_radiation_monochromator graphite
_diffrn_radiation_source 'fine-focus sealed tube'
_diffrn_radiation_type MoK\a
_diffrn_radiation_wavelength 0.71073
_diffrn_reflns_av_R_equivalents 0.0493
_diffrn_reflns_av_sigmaI/netI 0.0629
_diffrn_reflns_limit_h_max 23
_diffrn_reflns_limit_h_min -19
_diffrn_reflns_limit_k_max 16
_diffrn_reflns_limit_k_min -23
_diffrn_reflns_limit_l_max 26
_diffrn_reflns_limit_l_min -26
_diffrn_reflns_number 85188
_diffrn_reflns_theta_full 27.10
_diffrn_reflns_theta_max 27.10
_diffrn_reflns_theta_min 2.58
_exptl_absorpt_coefficient_mu 2.672
_exptl_absorpt_correction_T_max 0.6448
_exptl_absorpt_correction_T_min 0.4145
_exptl_absorpt_correction_type multi-scan
_exptl_absorpt_process_details 'sadabs; Sheldrick 2004'
_exptl_crystal_colour colourless
_exptl_crystal_density_diffrn 1.323
_exptl_crystal_density_method 'not measured'
_exptl_crystal_description prism
_exptl_crystal_F_000 2372
_exptl_crystal_size_max 0.40
_exptl_crystal_size_mid 0.20
_exptl_crystal_size_min 0.18
_refine_diff_density_max 2.289
_refine_diff_density_min -1.286
_refine_diff_density_rms 0.135
_refine_ls_extinction_method none
_refine_ls_goodness_of_fit_ref 1.037
_refine_ls_hydrogen_treatment constr
_refine_ls_matrix_type full
_refine_ls_number_parameters 1217
_refine_ls_number_reflns 25292
_refine_ls_number_restraints 122
_refine_ls_restrained_S_all 1.042
_refine_ls_R_factor_all 0.0712
_refine_ls_R_factor_gt 0.0414
_refine_ls_shift/su_max 0.007
_refine_ls_shift/su_mean 0.001
_refine_ls_structure_factor_coef Fsqd
_refine_ls_weighting_details 'calc w=1/[\s^2^(Fo^2^)+(0.0476P)^2^+0.5067P] where P=(Fo^2^+2Fc^2^)/3'
_refine_ls_weighting_scheme calc
_refine_ls_wR_factor_gt 0.0964
_refine_ls_wR_factor_ref 0.1056
_reflns_number_gt 18627
_reflns_number_total 25292
_reflns_threshold_expression >2\s(I)
_cod_data_source_file om3010806_si_002.cif
_cod_data_source_block Comp-11
_cod_original_sg_symbol_H-M P-1
_cod_database_code 4080325

loop_
_symmetry_equiv_pos_as_xyz
'x, y, z'
'-x, -y, -z'

loop_
_atom_site_label
_atom_site_type_symbol
_atom_site_fract_x
_atom_site_fract_y
_atom_site_fract_z
_atom_site_U_iso_or_equiv
_atom_site_adp_type
_atom_site_occupancy
_atom_site_symmetry_multiplicity
_atom_site_calc_flag
_atom_site_refinement_flags
_atom_site_disorder_assembly
_atom_site_disorder_group
Th1 Th 0.171124(10) 0.351453(10) 0.218585(9) 0.02001(5) Uani 1 1 d . . .
Th2 Th 0.325228(10) 0.638063(10) 0.265380(9) 0.01868(5) Uani 1 1 d . . .
Si1 Si 0.19225(9) 0.53109(9) 0.49668(8) 0.0291(3) Uani 1 1 d . . .
Si2 Si 0.03463(8) 0.61514(9) 0.29918(8) 0.0272(3) Uani 1 1 d . . .
Si3 Si 0.41653(13) 0.39508(13) 0.09322(12) 0.0634(6) Uani 1 1 d . . .
Cl1 Cl 0.32586(9) 0.57006(9) 0.12115(7) 0.0391(3) Uani 1 1 d . . .
O1 O 0.06698(19) 0.2879(2) 0.25157(17) 0.0246(7) Uani 1 1 d . . .
O2 O 0.1236(2) 0.31655(19) 0.10238(17) 0.0254(8) Uani 1 1 d . . .
O3 O 0.44278(18) 0.64223(19) 0.31462(17) 0.0217(7) Uani 1 1 d . . .
O4 O 0.32840(18) 0.75350(19) 0.35080(16) 0.0207(7) Uani 1 1 d . . .
O5 O 0.2387(2) 0.45137(19) 0.34037(17) 0.0266(8) Uani 1 1 d . . .
O6 O 0.28672(19) 0.58727(19) 0.35799(17) 0.0222(7) Uani 1 1 d . . .
O7 O 0.1131(2) 0.4549(2) 0.22979(18) 0.0264(8) Uani 1 1 d . . .
O8 O 0.18132(19) 0.5763(2) 0.22396(18) 0.0256(8) Uani 1 1 d . . .
O9 O 0.2915(2) 0.4759(2) 0.21700(19) 0.0325(9) Uani 1 1 d . . .
O10 O 0.3065(2) 0.3494(2) 0.19986(18) 0.0322(8) Uani 1 1 d U . .
N1 N 0.2112(2) 0.2661(2) 0.2985(2) 0.0233(9) Uani 1 1 d . . .
N2 N 0.1470(2) 0.1869(2) 0.1358(2) 0.0250(9) Uani 1 1 d . . .
N3 N 0.4525(2) 0.7568(2) 0.2501(2) 0.0220(9) Uani 1 1 d . . .
N4 N 0.2817(2) 0.7420(2) 0.2064(2) 0.0214(9) Uani 1 1 d . . .
C1 C 0.0336(3) 0.2480(3) 0.2916(2) 0.0216(10) Uani 1 1 d . . .
C2 C -0.0512(3) 0.2168(3) 0.2833(3) 0.0249(11) Uani 1 1 d . . .
C3 C -0.0790(3) 0.1780(3) 0.3285(3) 0.0287(11) Uani 1 1 d . . .
H3 H -0.1354 0.1578 0.3238 0.034 Uiso 1 1 calc R . .
C4 C -0.0305(3) 0.1668(3) 0.3797(3) 0.0268(11) Uani 1 1 d . A .
C5 C 0.0514(3) 0.1974(3) 0.3858(3) 0.0250(11) Uani 1 1 d . . .
H5 H 0.0865 0.1903 0.4200 0.030 Uiso 1 1 calc R . .
C6 C 0.0842(3) 0.2379(3) 0.3439(3) 0.0226(10) Uani 1 1 d . . .
C7 C -0.1087(3) 0.2292(3) 0.2298(3) 0.0290(11) Uani 1 1 d . . .
C8 C -0.1975(3) 0.1890(4) 0.2298(3) 0.0440(15) Uani 1 1 d . . .
H8A H -0.2323 0.1987 0.1952 0.066 Uiso 1 1 calc R . .
H8B H -0.2031 0.2148 0.2785 0.066 Uiso 1 1 calc R . .
H8C H -0.2136 0.1280 0.2155 0.066 Uiso 1 1 calc R . .
C9 C -0.1040(3) 0.1886(3) 0.1520(3) 0.0355(13) Uani 1 1 d . . .
H9A H -0.1411 0.1977 0.1189 0.053 Uiso 1 1 calc R . .
H9B H -0.1191 0.1277 0.1378 0.053 Uiso 1 1 calc R . .
H9C H -0.0486 0.2145 0.1496 0.053 Uiso 1 1 calc R . .
C10 C -0.0867(3) 0.3248(3) 0.2511(3) 0.0385(14) Uani 1 1 d . . .
H10A H -0.1238 0.3326 0.2169 0.058 Uiso 1 1 calc R . .
H10B H -0.0311 0.3519 0.2498 0.058 Uiso 1 1 calc R . .
H10C H -0.0913 0.3507 0.3002 0.058 Uiso 1 1 calc R . .
C11 C -0.0660(3) 0.1255(4) 0.4289(3) 0.0344(12) Uani 1 1 d . . .
C12 C -0.1564(14) 0.1160(16) 0.4237(13) 0.060(7) Uani 0.311(13) 1 d PU A 1
H12A H -0.1893 0.0825 0.3732 0.090 Uiso 0.311(13) 1 calc PR A 1
H12B H -0.1582 0.1722 0.4405 0.090 Uiso 0.311(13) 1 calc PR A 1
H12C H -0.1777 0.0874 0.4541 0.090 Uiso 0.311(13) 1 calc PR A 1
C13 C -0.0170(16) 0.1903(17) 0.5102(12) 0.066(8) Uani 0.311(13) 1 d P A 1
H13A H -0.0487 0.1775 0.5431 0.098 Uiso 0.311(13) 1 calc PR A 1
H13B H -0.0067 0.2482 0.5149 0.098 Uiso 0.311(13) 1 calc PR A 1
H13C H 0.0345 0.1851 0.5227 0.098 Uiso 0.311(13) 1 calc PR A 1
C14 C -0.0597(17) 0.0493(16) 0.4125(15) 0.063(7) Uani 0.311(13) 1 d PU A 1
H14A H -0.0569 0.0365 0.4556 0.095 Uiso 0.311(13) 1 calc PR A 1
H14B H -0.0106 0.0519 0.3970 0.095 Uiso 0.311(13) 1 calc PR A 1
H14C H -0.1071 0.0050 0.3733 0.095 Uiso 0.311(13) 1 calc PR A 1
C12A C -0.1452(7) 0.0477(7) 0.3835(6) 0.075(4) Uani 0.689(13) 1 d P A 2
H12D H -0.1347 0.0086 0.3430 0.112 Uiso 0.689(13) 1 calc PR A 2
H12E H -0.1854 0.0660 0.3645 0.112 Uiso 0.689(13) 1 calc PR A 2
H12F H -0.1658 0.0191 0.4141 0.112 Uiso 0.689(13) 1 calc PR A 2
C13A C -0.0815(10) 0.1869(7) 0.4868(7) 0.080(5) Uani 0.689(13) 1 d P A 2
H13D H -0.1004 0.1619 0.5201 0.120 Uiso 0.689(13) 1 calc PR A 2
H13E H -0.1230 0.2023 0.4657 0.120 Uiso 0.689(13) 1 calc PR A 2
H13F H -0.0315 0.2376 0.5133 0.120 Uiso 0.689(13) 1 calc PR A 2
C14A C -0.0099(8) 0.0883(9) 0.4582(8) 0.072(4) Uani 0.689(13) 1 d P A 2
H14D H -0.0334 0.0631 0.4899 0.108 Uiso 0.689(13) 1 calc PR A 2
H14E H 0.0435 0.1336 0.4858 0.108 Uiso 0.689(13) 1 calc PR A 2
H14F H -0.0045 0.0448 0.4174 0.108 Uiso 0.689(13) 1 calc PR A 2
C15 C 0.1751(3) 0.2789(3) 0.3610(2) 0.0247(11) Uani 1 1 d . . .
H15A H 0.1923 0.3406 0.3885 0.030 Uiso 1 1 calc R . .
H15B H 0.1988 0.2575 0.3935 0.030 Uiso 1 1 calc R . .
C16 C 0.3006(3) 0.3031(3) 0.3298(3) 0.0324(12) Uani 1 1 d . . .
H16A H 0.3190 0.3637 0.3600 0.049 Uiso 1 1 calc R . .
H16B H 0.3267 0.2952 0.2905 0.049 Uiso 1 1 calc R . .
H16C H 0.3147 0.2746 0.3596 0.049 Uiso 1 1 calc R . .
C17 C 0.1831(3) 0.1752(3) 0.2525(3) 0.0268(11) Uani 1 1 d . . .
H17A H 0.1247 0.1470 0.2470 0.032 Uiso 1 1 calc R . .
H17B H 0.2121 0.1497 0.2767 0.032 Uiso 1 1 calc R . .
C18 C 0.1968(3) 0.1595(3) 0.1780(3) 0.0306(12) Uani 1 1 d . . .
H18A H 0.2546 0.1906 0.1835 0.037 Uiso 1 1 calc R . .
H18B H 0.1832 0.0983 0.1512 0.037 Uiso 1 1 calc R . .
C19 C 0.0611(3) 0.1290(3) 0.1130(3) 0.0294(12) Uani 1 1 d . . .
H19A H 0.0287 0.1482 0.0854 0.044 Uiso 1 1 calc R . .
H19B H 0.0427 0.1287 0.1560 0.044 Uiso 1 1 calc R . .
H19C H 0.0548 0.0717 0.0825 0.044 Uiso 1 1 calc R . .
C20 C 0.1760(3) 0.1831(3) 0.0703(3) 0.0280(12) Uani 1 1 d . . .
H20A H 0.1792 0.1274 0.0478 0.034 Uiso 1 1 calc R . .
H20B H 0.2316 0.2270 0.0861 0.034 Uiso 1 1 calc R . .
C21 C 0.1249(3) 0.1954(3) 0.0133(3) 0.0256(11) Uani 1 1 d . . .
C22 C 0.1017(3) 0.1380(3) -0.0588(3) 0.0263(11) Uani 1 1 d . . .
H22 H 0.1161 0.0905 -0.0704 0.032 Uiso 1 1 calc R . .
C23 C 0.0583(3) 0.1483(3) -0.1138(3) 0.0280(11) Uani 1 1 d . . .
C24 C 0.0398(3) 0.2197(3) -0.0940(2) 0.0244(11) Uani 1 1 d . . .
H24 H 0.0119 0.2290 -0.1313 0.029 Uiso 1 1 calc R . .
C25 C 0.0598(3) 0.2777(3) -0.0232(2) 0.0231(10) Uani 1 1 d . . .
C26 C 0.1030(3) 0.2647(3) 0.0315(2) 0.0237(10) Uani 1 1 d . . .
C27 C 0.0361(3) 0.3541(3) -0.0056(3) 0.0271(11) Uani 1 1 d . . .
C28 C -0.0231(3) 0.3482(4) 0.0411(3) 0.0439(15) Uani 1 1 d . . .
H28A H -0.0381 0.3972 0.0521 0.066 Uiso 1 1 calc R . .
H28B H 0.0026 0.3477 0.0864 0.066 Uiso 1 1 calc R . .
H28C H -0.0718 0.2960 0.0145 0.066 Uiso 1 1 calc R . .
C29 C 0.1114(3) 0.4373(3) 0.0350(3) 0.0367(13) Uani 1 1 d . . .
H29A H 0.0952 0.4853 0.0454 0.055 Uiso 1 1 calc R . .
H29B H 0.1489 0.4413 0.0049 0.055 Uiso 1 1 calc R . .
H29C H 0.1381 0.4382 0.0806 0.055 Uiso 1 1 calc R . .
C30 C -0.0047(4) 0.3588(4) -0.0740(3) 0.0426(15) Uani 1 1 d . . .
H30A H -0.0184 0.4086 -0.0603 0.064 Uiso 1 1 calc R . .
H30B H -0.0542 0.3076 -0.1008 0.064 Uiso 1 1 calc R . .
H30C H 0.0322 0.3633 -0.1046 0.064 Uiso 1 1 calc R . .
C31 C 0.0304(4) 0.0849(3) -0.1932(3) 0.0441(16) Uani 1 1 d . . .
C32 C 0.0533(5) 0.0103(4) -0.2045(3) 0.060(2) Uani 1 1 d . . .
H32A H 0.0355 -0.0152 -0.1711 0.091 Uiso 1 1 calc R . .
H32B H 0.1121 0.0292 -0.1951 0.091 Uiso 1 1 calc R . .
H32C H 0.0272 -0.0317 -0.2546 0.091 Uiso 1 1 calc R . .
C33 C 0.0554(5) 0.1280(4) -0.2414(3) 0.068(2) Uani 1 1 d . . .
H33A H 0.0381 0.1752 -0.2322 0.102 Uiso 1 1 calc R . .
H33B H 0.0301 0.0876 -0.2922 0.102 Uiso 1 1 calc R . .
H33C H 0.1143 0.1495 -0.2318 0.102 Uiso 1 1 calc R . .
C34 C -0.0654(4) 0.0450(4) -0.2168(4) 0.064(2) Uani 1 1 d . . .
H34A H -0.0849 0.0155 -0.1864 0.097 Uiso 1 1 calc R . .
H34B H -0.0852 0.0047 -0.2678 0.097 Uiso 1 1 calc R . .
H34C H -0.0853 0.0900 -0.2108 0.097 Uiso 1 1 calc R . .
C35 C 0.5220(3) 0.6588(3) 0.3191(2) 0.0206(10) Uani 1 1 d . . .
C36 C 0.5685(3) 0.6382(3) 0.3656(2) 0.0215(10) Uani 1 1 d . . .
C37 C 0.6484(3) 0.6540(3) 0.3630(3) 0.0263(11) Uani 1 1 d . . .
H37 H 0.6803 0.6388 0.3928 0.032 Uiso 1 1 calc R . .
C38 C 0.6838(3) 0.6904(3) 0.3197(3) 0.0305(12) Uani 1 1 d . . .
C39 C 0.6364(3) 0.7125(3) 0.2771(3) 0.0278(11) Uani 1 1 d . . .
H39 H 0.6598 0.7391 0.2479 0.033 Uiso 1 1 calc R . .
C40 C 0.5563(3) 0.6975(3) 0.2752(3) 0.0246(11) Uani 1 1 d . . .
C41 C 0.7725(3) 0.7094(4) 0.3195(3) 0.0417(15) Uani 1 1 d . . .
C42 C 0.8121(4) 0.6737(5) 0.3643(5) 0.076(3) Uani 1 1 d . . .
H42A H 0.7824 0.6122 0.3449 0.114 Uiso 1 1 calc R . .
H42B H 0.8114 0.6993 0.4148 0.114 Uiso 1 1 calc R . .
H42C H 0.8682 0.6866 0.3621 0.114 Uiso 1 1 calc R . .
C43 C 0.8199(3) 0.8048(4) 0.3508(3) 0.0453(15) Uani 1 1 d . . .
H43A H 0.8764 0.8170 0.3504 0.068 Uiso 1 1 calc R . .
H43B H 0.8174 0.8301 0.4007 0.068 Uiso 1 1 calc R . .
H43C H 0.7964 0.8287 0.3213 0.068 Uiso 1 1 calc R . .
C44 C 0.7761(4) 0.6703(4) 0.2410(4) 0.060(2) Uani 1 1 d . . .
H44A H 0.7457 0.6088 0.2207 0.090 Uiso 1 1 calc R . .
H44B H 0.8326 0.6827 0.2405 0.090 Uiso 1 1 calc R . .
H44C H 0.7524 0.6944 0.2119 0.090 Uiso 1 1 calc R . .
C45 C 0.5350(3) 0.6041(3) 0.4191(3) 0.0244(11) Uani 1 1 d . . .
C46 C 0.5094(3) 0.6681(3) 0.4711(3) 0.0328(12) Uani 1 1 d . . .
H46A H 0.4880 0.6458 0.5051 0.049 Uiso 1 1 calc R . .
H46B H 0.4676 0.6775 0.4432 0.049 Uiso 1 1 calc R . .
H46C H 0.5564 0.7217 0.4981 0.049 Uiso 1 1 calc R . .
C47 C 0.4609(3) 0.5197(3) 0.3792(3) 0.0276(11) Uani 1 1 d . . .
H47A H 0.4406 0.4995 0.4147 0.041 Uiso 1 1 calc R . .
H47B H 0.4765 0.4777 0.3465 0.041 Uiso 1 1 calc R . .
H47C H 0.4185 0.5281 0.3511 0.041 Uiso 1 1 calc R . .
C48 C 0.5975(3) 0.5878(4) 0.4651(3) 0.0346(13) Uani 1 1 d . . .
H48A H 0.5736 0.5664 0.4985 0.052 Uiso 1 1 calc R . .
H48B H 0.6450 0.6409 0.4928 0.052 Uiso 1 1 calc R . .
H48C H 0.6138 0.5460 0.4331 0.052 Uiso 1 1 calc R . .
C49 C 0.5089(3) 0.7183(3) 0.2233(3) 0.0238(10) Uani 1 1 d . . .
H49A H 0.5475 0.7577 0.2085 0.029 Uiso 1 1 calc R . .
H49B H 0.4772 0.6656 0.1793 0.029 Uiso 1 1 calc R . .
C50 C 0.4986(3) 0.8316(3) 0.3187(3) 0.0280(11) Uani 1 1 d . . .
H50A H 0.4623 0.8579 0.3375 0.042 Uiso 1 1 calc R . .
H50B H 0.5420 0.8725 0.3099 0.042 Uiso 1 1 calc R . .
H50C H 0.5220 0.8143 0.3542 0.042 Uiso 1 1 calc R . .
C51 C 0.4214(3) 0.7840(3) 0.1952(3) 0.0272(11) Uani 1 1 d . . .
H51A H 0.4016 0.7365 0.1468 0.033 Uiso 1 1 calc R . .
H51B H 0.4663 0.8314 0.1938 0.033 Uiso 1 1 calc R . .
C52 C 0.3536(3) 0.8121(3) 0.2107(3) 0.0255(11) Uani 1 1 d . . .
H52A H 0.3726 0.8583 0.2598 0.031 Uiso 1 1 calc R . .
H52B H 0.3387 0.8347 0.1753 0.031 Uiso 1 1 calc R . .
C53 C 0.2329(3) 0.6928(3) 0.1299(3) 0.0316(12) Uani 1 1 d . . .
H53A H 0.1849 0.6461 0.1267 0.047 Uiso 1 1 calc R . .
H53B H 0.2653 0.6699 0.1008 0.047 Uiso 1 1 calc R . .
H53C H 0.2162 0.7297 0.1114 0.047 Uiso 1 1 calc R . .
C54 C 0.2286(3) 0.7751(3) 0.2471(2) 0.0222(10) Uani 1 1 d . . .
H54A H 0.1851 0.7265 0.2483 0.027 Uiso 1 1 calc R . .
H54B H 0.2025 0.7997 0.2193 0.027 Uiso 1 1 calc R . .
C55 C 0.2687(3) 0.8405(3) 0.3237(2) 0.0214(10) Uani 1 1 d . . .
C56 C 0.3147(3) 0.8253(3) 0.3747(2) 0.0194(10) Uani 1 1 d . . .
C57 C 0.3442(3) 0.8832(3) 0.4481(2) 0.0216(10) Uani 1 1 d . . .
C58 C 0.3275(3) 0.9555(3) 0.4661(3) 0.0216(10) Uani 1 1 d . . .
H58 H 0.3479 0.9953 0.5153 0.026 Uiso 1 1 calc R . .
C59 C 0.2830(3) 0.9733(3) 0.4170(3) 0.0243(11) Uani 1 1 d . . .
C60 C 0.2536(3) 0.9138(3) 0.3456(3) 0.0238(11) Uani 1 1 d . . .
H60 H 0.2221 0.9235 0.3106 0.029 Uiso 1 1 calc R . .
C61 C 0.2650(3) 1.0541(3) 0.4391(3) 0.0272(11) Uani 1 1 d . . .
C62 C 0.3092(3) 1.1147(3) 0.5181(3) 0.0367(13) Uani 1 1 d . . .
H62A H 0.2929 1.0858 0.5498 0.055 Uiso 1 1 calc R . .
H62B H 0.2955 1.1644 0.5303 0.055 Uiso 1 1 calc R . .
H62C H 0.3677 1.1326 0.5251 0.055 Uiso 1 1 calc R . .
C65 C 0.3886(3) 0.8658(3) 0.5070(3) 0.0254(11) Uani 1 1 d . . .
C66 C 0.4133(3) 0.9374(3) 0.5826(3) 0.0360(13) Uani 1 1 d . . .
H66A H 0.4415 0.9236 0.6184 0.054 Uiso 1 1 calc R . .
H66B H 0.3650 0.9438 0.5952 0.054 Uiso 1 1 calc R . .
H66C H 0.4494 0.9904 0.5825 0.054 Uiso 1 1 calc R . .
C67 C 0.4664(3) 0.8569(3) 0.4924(3) 0.0325(12) Uani 1 1 d . . .
H67A H 0.4933 0.8457 0.5309 0.049 Uiso 1 1 calc R . .
H67B H 0.5026 0.9094 0.4915 0.049 Uiso 1 1 calc R . .
H67C H 0.4531 0.8098 0.4455 0.049 Uiso 1 1 calc R . .
C68 C 0.3318(3) 0.7843(3) 0.5097(3) 0.0350(13) Uani 1 1 d . . .
H68A H 0.3597 0.7724 0.5471 0.053 Uiso 1 1 calc R . .
H68B H 0.3163 0.7370 0.4624 0.053 Uiso 1 1 calc R . .
H68C H 0.2833 0.7914 0.5211 0.053 Uiso 1 1 calc R . .
C69 C 0.2699(3) 0.5303(3) 0.3813(2) 0.0217(10) Uani 1 1 d . . .
C70 C 0.2847(3) 0.5523(3) 0.4608(2) 0.0262(11) Uani 1 1 d . . .
H70A H 0.3200 0.6132 0.4868 0.031 Uiso 1 1 calc R . .
H70B H 0.3152 0.5204 0.4733 0.031 Uiso 1 1 calc R . .
C71 C 0.0964(3) 0.4660(4) 0.4221(3) 0.0397(14) Uani 1 1 d . . .
H71A H 0.0896 0.4970 0.3924 0.060 Uiso 1 1 calc R . .
H71B H 0.0506 0.4542 0.4429 0.060 Uiso 1 1 calc R . .
H71C H 0.0985 0.4125 0.3919 0.060 Uiso 1 1 calc R . .
C72 C 0.2047(4) 0.4724(5) 0.5536(4) 0.0574(19) Uani 1 1 d . . .
H72A H 0.2081 0.4195 0.5239 0.086 Uiso 1 1 calc R . .
H72B H 0.1582 0.4597 0.5733 0.086 Uiso 1 1 calc R . .
H72C H 0.2544 0.5073 0.5936 0.086 Uiso 1 1 calc R . .
C73 C 0.1884(4) 0.6323(4) 0.5545(3) 0.0467(16) Uani 1 1 d . . .
H73A H 0.1816 0.6637 0.5251 0.070 Uiso 1 1 calc R . .
H73B H 0.2388 0.6662 0.5937 0.070 Uiso 1 1 calc R . .
H73C H 0.1426 0.6203 0.5754 0.070 Uiso 1 1 calc R . .
C74 C 0.1166(3) 0.5215(3) 0.2223(2) 0.0217(10) Uani 1 1 d . . .
C75 C 0.0422(3) 0.5385(3) 0.2125(3) 0.0285(12) Uani 1 1 d . . .
H75A H -0.0055 0.4843 0.1942 0.034 Uiso 1 1 calc R . .
H75B H 0.0407 0.5620 0.1753 0.034 Uiso 1 1 calc R . .
C76 C -0.0484(4) 0.5551(4) 0.3273(4) 0.0467(16) Uani 1 1 d . . .
H76A H -0.0989 0.5292 0.2885 0.070 Uiso 1 1 calc R . .
H76B H -0.0544 0.5935 0.3714 0.070 Uiso 1 1 calc R . .
H76C H -0.0361 0.5107 0.3370 0.070 Uiso 1 1 calc R . .
C77 C 0.1302(3) 0.6641(3) 0.3717(3) 0.0358(13) Uani 1 1 d . . .
H77A H 0.1740 0.6955 0.3561 0.054 Uiso 1 1 calc R . .
H77B H 0.1425 0.6199 0.3817 0.054 Uiso 1 1 calc R . .
H77C H 0.1248 0.7031 0.4157 0.054 Uiso 1 1 calc R . .
C78 C 0.0117(4) 0.6989(4) 0.2793(3) 0.0399(14) Uani 1 1 d . . .
H78A H -0.0390 0.6728 0.2406 0.060 Uiso 1 1 calc R . .
H78B H 0.0557 0.7299 0.2637 0.060 Uiso 1 1 calc R . .
H78C H 0.0062 0.7382 0.3231 0.060 Uiso 1 1 calc R . .
C79 C 0.3320(3) 0.4278(4) 0.2025(3) 0.0372(14) Uani 1 1 d . . .
C80 C 0.4120(3) 0.4569(4) 0.1868(3) 0.0426(14) Uani 1 1 d . . .
H80A H 0.4528 0.4548 0.2229 0.051 Uiso 1 1 calc R . .
H80B H 0.4277 0.5168 0.1940 0.051 Uiso 1 1 calc R . .
C81 C 0.3330(7) 0.3711(6) 0.0238(4) 0.106(4) Uani 1 1 d . . .
H81A H 0.2837 0.3363 0.0309 0.159 Uiso 1 1 calc R . .
H81B H 0.3395 0.3400 -0.0231 0.159 Uiso 1 1 calc R . .
H81C H 0.3291 0.4238 0.0248 0.159 Uiso 1 1 calc R . .
C82 C 0.5092(6) 0.4665(6) 0.0843(6) 0.117(4) Uani 1 1 d . . .
H82A H 0.5554 0.4804 0.1240 0.176 Uiso 1 1 calc R . .
H82B H 0.5032 0.5185 0.0863 0.176 Uiso 1 1 calc R . .
H82C H 0.5184 0.4384 0.0378 0.176 Uiso 1 1 calc R . .
C83 C 0.4282(5) 0.2963(5) 0.0950(5) 0.090(3) Uani 1 1 d . . .
H83A H 0.4752 0.3124 0.1347 0.136 Uiso 1 1 calc R . .
H83B H 0.4358 0.2648 0.0488 0.136 Uiso 1 1 calc R . .
H83C H 0.3794 0.2607 0.1024 0.136 Uiso 1 1 calc R . .
C104 C 0.4125(7) 0.7684(6) 0.6966(5) 0.100(4) Uani 1 1 d . . .
H104 H 0.4089 0.8189 0.6958 0.120 Uiso 1 1 calc R . .
C64 C 0.1742(3) 1.0286(4) 0.4294(3) 0.0472(16) Uani 1 1 d . . .
H64A H 0.1449 0.9900 0.3788 0.071 Uiso 1 1 calc R . .
H64B H 0.1620 1.0793 0.4419 0.071 Uiso 1 1 calc R . .
H64C H 0.1575 1.0003 0.4612 0.071 Uiso 1 1 calc R . .
C105 C 0.3718(6) 0.7302(8) 0.7367(5) 0.104(4) Uani 1 1 d . . .
H105 H 0.3401 0.7544 0.7629 0.125 Uiso 1 1 calc R . .
C101 C 0.4225(5) 0.6251(6) 0.7000(4) 0.077(3) Uani 1 1 d . . .
H101 H 0.4267 0.5745 0.6998 0.093 Uiso 1 1 calc R . .
C102 C 0.4626(6) 0.6632(6) 0.6613(5) 0.090(3) Uani 1 1 d . . .
H102 H 0.4950 0.6398 0.6356 0.108 Uiso 1 1 calc R . .
C103 C 0.4568(5) 0.7347(5) 0.6591(4) 0.078(2) Uani 1 1 d . . .
H103 H 0.4840 0.7606 0.6310 0.093 Uiso 1 1 calc R . .
C106 C 0.3317(7) 0.6129(10) 0.7787(6) 0.164(6) Uani 1 1 d . . .
H10D H 0.2737 0.5957 0.7588 0.247 Uiso 1 1 calc R . .
H10E H 0.3484 0.6512 0.8301 0.247 Uiso 1 1 calc R . .
H10F H 0.3432 0.5627 0.7738 0.247 Uiso 1 1 calc R . .
C63 C 0.2927(4) 1.1008(3) 0.3921(3) 0.0442(15) Uani 1 1 d . . .
H63B H 0.2651 1.0633 0.3410 0.066 Uiso 1 1 calc R . .
H63A H 0.3512 1.1184 0.4000 0.066 Uiso 1 1 calc R . .
H63C H 0.2795 1.1509 0.4050 0.066 Uiso 1 1 calc R . .
C303 C 0.2738(8) 0.6474(8) 0.9474(5) 0.100(3) Uani 1 1 d . . .
C302 C 0.3542(10) 0.6693(11) 0.9808(7) 0.122(6) Uani 1 1 d . . .
H302 H 0.3730 0.6276 0.9846 0.147 Uiso 1 1 calc R . .
C301 C 0.4073(9) 0.7553(15) 1.0091(7) 0.156(9) Uani 1 1 d . . .
H301 H 0.4629 0.7720 1.0317 0.187 Uiso 1 1 calc R . .
C300 C 0.3799(11) 0.8125(11) 1.0041(7) 0.158(6) Uani 1 1 d . . .
H300 H 0.4161 0.8702 1.0228 0.189 Uiso 1 1 calc R . .
C304 C 0.2198(11) 0.5602(9) 0.9181(8) 0.198(8) Uani 1 1 d . . .
H30D H 0.2496 0.5265 0.9265 0.296 Uiso 1 1 calc R . .
H30E H 0.1966 0.5406 0.8659 0.296 Uiso 1 1 calc R . .
H30F H 0.1763 0.5538 0.9420 0.296 Uiso 1 1 calc R . .
C305 C 0.3024(9) 0.7904(10) 0.9734(7) 0.134(5) Uani 1 1 d . . .
H305 H 0.2836 0.8330 0.9723 0.161 Uiso 1 1 calc R . .
C306 C 0.2500(6) 0.7094(8) 0.9441(5) 0.086(3) Uani 1 1 d . . .
H306 H 0.1954 0.6952 0.9207 0.103 Uiso 1 1 calc R . .
C200 C 0.1670(8) -0.1026(8) 0.0667(8) 0.184(6) Uani 1 1 d DU . .
H20C H 0.1722 -0.1569 0.0459 0.276 Uiso 1 1 calc R . .
H20D H 0.1396 -0.0922 0.0280 0.276 Uiso 1 1 calc R . .
H20E H 0.1353 -0.1043 0.1018 0.276 Uiso 1 1 calc R . .
C201 C 0.2763(6) -0.0164(6) 0.1671(6) 0.098(3) Uani 1 1 d DU . .
H201 H 0.2514 -0.0462 0.1937 0.117 Uiso 1 1 calc R . .
C202 C 0.3552(8) 0.0569(9) 0.2018(8) 0.160(5) Uani 1 1 d DU . .
H202 H 0.3829 0.0709 0.2502 0.192 Uiso 1 1 calc R . .
C203 C 0.3894(11) 0.1047(11) 0.1674(10) 0.212(7) Uani 1 1 d DU . .
H203 H 0.4379 0.1543 0.1877 0.254 Uiso 1 1 calc R . .
C204 C 0.3385(8) 0.0665(8) 0.0947(7) 0.140(4) Uani 1 1 d DU . .
H204 H 0.3620 0.0940 0.0661 0.168 Uiso 1 1 calc R . .
C205 C 0.2708(6) 0.0062(6) 0.0578(5) 0.088(3) Uani 1 1 d DU . .
H205 H 0.2431 -0.0075 0.0095 0.106 Uiso 1 1 calc R . .
C206 C 0.2438(8) -0.0376(8) 0.1017(8) 0.167(6) Uani 1 1 d DU . .
C110 C 0.3768(5) 0.6567(7) 0.7388(4) 0.089(3) Uani 1 1 d . . .
C400 C 0.5686(10) 1.0215(11) 0.1448(10) 0.254(9) Uani 1 1 d DU . .
H40A H 0.5678 1.0356 0.1024 0.381 Uiso 1 1 calc R . .
H40B H 0.5929 1.0738 0.1892 0.381 Uiso 1 1 calc R . .
H40C H 0.5132 0.9894 0.1435 0.381 Uiso 1 1 calc R . .
C401 C 0.6143(9) 0.9725(10) 0.1438(11) 0.247(9) Uani 1 1 d DU . .
C402 C 0.6210(8) 0.9870(9) 0.2135(9) 0.162(5) Uani 1 1 d DU . .
H402 H 0.6000 1.0189 0.2472 0.194 Uiso 1 1 calc R . .
C403 C 0.6651(8) 0.9442(8) 0.2225(7) 0.131(4) Uani 1 1 d DU . .
H403 H 0.6770 0.9524 0.2720 0.158 Uiso 1 1 calc R . .
C404 C 0.7029(10) 0.8884(10) 0.1841(10) 0.201(7) Uani 1 1 d DU . .
H404 H 0.7319 0.8613 0.2026 0.241 Uiso 1 1 calc R . .
C405 C 0.6855(11) 0.8851(11) 0.1136(9) 0.224(8) Uani 1 1 d DU . .
H405 H 0.7036 0.8523 0.0776 0.269 Uiso 1 1 calc R . .
C406 C 0.6419(8) 0.9293(8) 0.0956(8) 0.139(4) Uani 1 1 d DU . .
H406 H 0.6322 0.9280 0.0481 0.166 Uiso 1 1 calc R . .

loop_
_atom_site_aniso_label
_atom_site_aniso_U_11
_atom_site_aniso_U_22
_atom_site_aniso_U_33
_atom_site_aniso_U_23
_atom_site_aniso_U_13
_atom_site_aniso_U_12
Th1 0.02412(10) 0.01279(9) 0.01987(10) 0.00628(7) 0.00455(7) 0.00433(8)
Th2 0.01656(9) 0.01322(9) 0.02500(10) 0.00797(7) 0.00397(7) 0.00487(7)
Si1 0.0329(8) 0.0305(8) 0.0270(8) 0.0139(6) 0.0141(6) 0.0118(7)
Si2 0.0261(8) 0.0257(7) 0.0343(8) 0.0116(6) 0.0124(6) 0.0149(6)
Si3 0.0668(14) 0.0563(13) 0.0628(13) 0.0107(10) 0.0397(11) 0.0244(11)
Cl1 0.0421(8) 0.0333(7) 0.0377(8) 0.0101(6) 0.0100(6) 0.0146(7)
O1 0.0240(18) 0.0222(18) 0.0274(18) 0.0135(15) 0.0052(14) 0.0061(15)
O2 0.033(2) 0.0157(16) 0.0216(17) 0.0039(14) 0.0006(14) 0.0096(15)
O3 0.0179(17) 0.0217(17) 0.0296(18) 0.0149(14) 0.0093(14) 0.0070(14)
O4 0.0242(18) 0.0161(16) 0.0221(17) 0.0079(13) 0.0046(13) 0.0088(14)
O5 0.035(2) 0.0146(17) 0.0243(18) 0.0060(14) 0.0074(15) 0.0053(15)
O6 0.0251(18) 0.0179(17) 0.0254(18) 0.0108(14) 0.0100(14) 0.0073(15)
O7 0.0297(19) 0.0176(17) 0.0326(19) 0.0112(15) 0.0098(15) 0.0084(15)
O8 0.0214(18) 0.0207(18) 0.0322(19) 0.0113(15) 0.0048(15) 0.0058(15)
O9 0.037(2) 0.0166(18) 0.039(2) 0.0047(16) 0.0204(17) 0.0075(16)
O10 0.0351(12) 0.0294(11) 0.0270(11) 0.0146(8) 0.0117(8) 0.0020(8)
N1 0.021(2) 0.018(2) 0.027(2) 0.0094(17) 0.0047(17) 0.0048(18)
N2 0.031(2) 0.020(2) 0.024(2) 0.0076(17) 0.0042(18) 0.0138(19)
N3 0.023(2) 0.023(2) 0.024(2) 0.0114(17) 0.0067(17) 0.0125(18)
N4 0.021(2) 0.020(2) 0.023(2) 0.0074(17) 0.0051(16) 0.0095(18)
C1 0.028(3) 0.015(2) 0.018(2) 0.0052(19) 0.006(2) 0.007(2)
C2 0.025(3) 0.019(2) 0.025(3) 0.006(2) 0.007(2) 0.006(2)
C3 0.026(3) 0.027(3) 0.032(3) 0.011(2) 0.014(2) 0.009(2)
C4 0.028(3) 0.018(2) 0.028(3) 0.008(2) 0.009(2) 0.003(2)
C5 0.029(3) 0.021(2) 0.021(2) 0.007(2) 0.006(2) 0.007(2)
C6 0.022(3) 0.014(2) 0.026(3) 0.007(2) 0.005(2) 0.004(2)
C7 0.021(3) 0.032(3) 0.031(3) 0.014(2) 0.007(2) 0.006(2)
C8 0.023(3) 0.051(4) 0.056(4) 0.025(3) 0.009(3) 0.010(3)
C9 0.028(3) 0.035(3) 0.037(3) 0.013(3) 0.003(2) 0.011(3)
C10 0.039(3) 0.035(3) 0.046(3) 0.020(3) 0.009(3) 0.018(3)
C11 0.036(3) 0.036(3) 0.038(3) 0.022(3) 0.017(3) 0.012(3)
C12 0.060(7) 0.060(7) 0.060(7) 0.025(3) 0.017(2) 0.023(3)
C13 0.047(15) 0.073(18) 0.041(13) 0.018(12) 0.008(11) -0.013(13)
C14 0.064(7) 0.063(7) 0.064(7) 0.026(3) 0.018(2) 0.025(3)
C12A 0.072(8) 0.065(8) 0.068(8) 0.048(7) 0.009(6) -0.016(6)
C13A 0.143(15) 0.054(7) 0.058(8) 0.022(6) 0.075(10) 0.040(9)
C14A 0.079(9) 0.100(10) 0.109(11) 0.094(9) 0.061(8) 0.055(8)
C15 0.026(3) 0.020(2) 0.023(3) 0.008(2) 0.001(2) 0.006(2)
C16 0.024(3) 0.041(3) 0.032(3) 0.015(2) 0.003(2) 0.013(3)
C17 0.030(3) 0.017(2) 0.029(3) 0.008(2) 0.002(2) 0.008(2)
C18 0.040(3) 0.028(3) 0.030(3) 0.012(2) 0.006(2) 0.022(3)
C19 0.033(3) 0.015(2) 0.030(3) 0.006(2) 0.002(2) 0.004(2)
C20 0.040(3) 0.023(3) 0.026(3) 0.009(2) 0.011(2) 0.019(2)
C21 0.030(3) 0.024(3) 0.023(3) 0.010(2) 0.009(2) 0.010(2)
C22 0.034(3) 0.016(2) 0.027(3) 0.007(2) 0.011(2) 0.009(2)
C23 0.038(3) 0.017(2) 0.026(3) 0.007(2) 0.012(2) 0.007(2)
C24 0.030(3) 0.022(3) 0.020(2) 0.008(2) 0.006(2) 0.009(2)
C25 0.024(3) 0.021(2) 0.023(2) 0.007(2) 0.007(2) 0.010(2)
C26 0.030(3) 0.019(2) 0.018(2) 0.004(2) 0.006(2) 0.009(2)
C27 0.028(3) 0.025(3) 0.024(3) 0.004(2) 0.001(2) 0.014(2)
C28 0.039(3) 0.051(4) 0.041(3) 0.009(3) 0.010(3) 0.028(3)
C29 0.048(4) 0.020(3) 0.036(3) 0.009(2) -0.002(3) 0.013(3)
C30 0.059(4) 0.041(3) 0.027(3) 0.006(3) -0.001(3) 0.033(3)
C31 0.081(5) 0.026(3) 0.022(3) 0.005(2) 0.009(3) 0.023(3)
C32 0.110(6) 0.031(3) 0.033(3) 0.007(3) 0.018(4) 0.026(4)
C33 0.132(7) 0.030(4) 0.030(3) 0.009(3) 0.036(4) 0.016(4)
C34 0.068(5) 0.042(4) 0.047(4) -0.001(3) -0.007(4) 0.008(4)
C35 0.015(2) 0.020(2) 0.024(2) 0.006(2) 0.0062(19) 0.006(2)
C36 0.021(2) 0.017(2) 0.025(2) 0.009(2) 0.0051(19) 0.006(2)
C37 0.024(3) 0.022(3) 0.038(3) 0.017(2) 0.009(2) 0.011(2)
C38 0.020(3) 0.033(3) 0.048(3) 0.022(3) 0.015(2) 0.015(2)
C39 0.028(3) 0.027(3) 0.040(3) 0.022(2) 0.020(2) 0.011(2)
C40 0.024(3) 0.024(3) 0.028(3) 0.012(2) 0.008(2) 0.010(2)
C41 0.031(3) 0.053(4) 0.066(4) 0.041(3) 0.026(3) 0.025(3)
C42 0.035(4) 0.115(7) 0.147(8) 0.104(6) 0.050(4) 0.049(4)
C43 0.027(3) 0.057(4) 0.052(4) 0.028(3) 0.013(3) 0.009(3)
C44 0.039(4) 0.056(4) 0.090(5) 0.021(4) 0.039(4) 0.023(3)
C45 0.019(2) 0.027(3) 0.026(3) 0.010(2) 0.005(2) 0.008(2)
C46 0.035(3) 0.033(3) 0.031(3) 0.014(2) 0.012(2) 0.013(3)
C47 0.028(3) 0.025(3) 0.031(3) 0.017(2) 0.009(2) 0.006(2)
C48 0.028(3) 0.049(3) 0.036(3) 0.030(3) 0.007(2) 0.013(3)
C49 0.024(3) 0.024(3) 0.029(3) 0.014(2) 0.011(2) 0.010(2)
C50 0.025(3) 0.021(3) 0.034(3) 0.012(2) 0.004(2) 0.006(2)
C51 0.029(3) 0.031(3) 0.029(3) 0.018(2) 0.011(2) 0.012(2)
C52 0.025(3) 0.025(3) 0.028(3) 0.015(2) 0.008(2) 0.009(2)
C53 0.030(3) 0.036(3) 0.025(3) 0.008(2) 0.004(2) 0.017(3)
C54 0.020(2) 0.020(2) 0.024(3) 0.009(2) 0.0037(19) 0.006(2)
C55 0.023(3) 0.019(2) 0.023(2) 0.010(2) 0.008(2) 0.007(2)
C56 0.019(2) 0.015(2) 0.025(2) 0.0085(19) 0.0075(19) 0.006(2)
C57 0.025(3) 0.018(2) 0.026(3) 0.012(2) 0.008(2) 0.010(2)
C58 0.024(3) 0.016(2) 0.024(2) 0.008(2) 0.006(2) 0.007(2)
C59 0.025(3) 0.020(2) 0.024(3) 0.006(2) 0.006(2) 0.008(2)
C60 0.019(2) 0.025(3) 0.030(3) 0.014(2) 0.005(2) 0.010(2)
C61 0.032(3) 0.023(3) 0.029(3) 0.010(2) 0.005(2) 0.016(2)
C62 0.048(4) 0.023(3) 0.038(3) 0.006(2) 0.010(3) 0.021(3)
C65 0.031(3) 0.017(2) 0.022(3) 0.006(2) 0.001(2) 0.007(2)
C66 0.050(4) 0.028(3) 0.021(3) 0.005(2) -0.002(2) 0.015(3)
C67 0.030(3) 0.032(3) 0.035(3) 0.014(2) 0.002(2) 0.014(3)
C68 0.047(4) 0.025(3) 0.032(3) 0.017(2) 0.007(3) 0.007(3)
C69 0.017(2) 0.022(3) 0.023(2) 0.007(2) 0.0062(19) 0.006(2)
C70 0.028(3) 0.022(3) 0.020(2) 0.005(2) 0.003(2) 0.004(2)
C71 0.029(3) 0.034(3) 0.053(4) 0.013(3) 0.016(3) 0.011(3)
C72 0.055(4) 0.091(6) 0.067(5) 0.062(4) 0.037(4) 0.039(4)
C73 0.051(4) 0.043(4) 0.037(3) 0.007(3) 0.020(3) 0.015(3)
C74 0.026(3) 0.017(2) 0.017(2) 0.0017(19) 0.0046(19) 0.009(2)
C75 0.022(3) 0.026(3) 0.032(3) 0.005(2) 0.005(2) 0.010(2)
C76 0.043(4) 0.042(4) 0.070(4) 0.027(3) 0.030(3) 0.024(3)
C77 0.036(3) 0.036(3) 0.028(3) 0.004(2) 0.011(2) 0.014(3)
C78 0.046(4) 0.042(3) 0.048(4) 0.022(3) 0.024(3) 0.030(3)
C79 0.038(3) 0.046(4) 0.031(3) 0.013(3) 0.008(2) 0.024(3)
C80 0.038(3) 0.041(3) 0.047(4) 0.016(3) 0.012(3) 0.015(3)
C81 0.194(11) 0.145(9) 0.076(6) 0.079(6) 0.089(7) 0.127(9)
C82 0.122(9) 0.105(8) 0.131(9) 0.051(7) 0.087(8) 0.028(7)
C83 0.096(7) 0.063(5) 0.116(7) 0.016(5) 0.036(6) 0.054(5)
C104 0.151(10) 0.096(7) 0.067(6) 0.020(5) 0.014(6) 0.085(8)
C64 0.042(4) 0.046(4) 0.051(4) 0.009(3) 0.011(3) 0.027(3)
C105 0.106(8) 0.155(10) 0.066(6) 0.014(6) 0.022(5) 0.103(8)
C101 0.095(6) 0.109(7) 0.062(5) 0.040(5) 0.042(5) 0.069(6)
C102 0.132(8) 0.126(8) 0.072(6) 0.056(6) 0.054(6) 0.098(7)
C103 0.100(7) 0.082(6) 0.064(5) 0.030(5) 0.021(5) 0.052(6)
C106 0.127(10) 0.270(18) 0.086(8) 0.070(10) 0.067(8) 0.052(11)
C63 0.072(4) 0.023(3) 0.041(3) 0.014(3) 0.012(3) 0.023(3)
C303 0.147(10) 0.142(10) 0.065(6) 0.062(7) 0.066(7) 0.087(9)
C302 0.166(13) 0.245(17) 0.100(9) 0.126(11) 0.106(10) 0.170(13)
C301 0.100(11) 0.33(3) 0.089(10) 0.120(15) 0.046(8) 0.102(15)
C300 0.144(15) 0.185(17) 0.097(10) 0.033(10) 0.004(9) 0.045(13)
C304 0.32(2) 0.128(12) 0.148(13) 0.065(11) 0.145(15) 0.046(14)
C305 0.127(12) 0.137(12) 0.134(11) 0.039(10) 0.027(9) 0.067(10)
C306 0.077(6) 0.135(9) 0.079(6) 0.060(7) 0.033(5) 0.061(7)
C200 0.183(6) 0.184(6) 0.184(6) 0.073(3) 0.052(2) 0.073(3)
C201 0.099(3) 0.098(3) 0.098(3) 0.0391(15) 0.0261(13) 0.0418(15)
C202 0.160(5) 0.161(5) 0.160(5) 0.066(2) 0.0446(18) 0.063(2)
C203 0.211(7) 0.212(7) 0.212(7) 0.086(3) 0.058(2) 0.084(3)
C204 0.140(5) 0.140(5) 0.140(5) 0.056(2) 0.0385(16) 0.057(2)
C205 0.089(3) 0.087(3) 0.088(3) 0.0352(14) 0.0271(12) 0.0351(14)
C206 0.167(6) 0.167(6) 0.168(6) 0.067(2) 0.0466(18) 0.068(2)
C110 0.069(6) 0.141(9) 0.053(5) 0.025(5) 0.018(4) 0.050(6)
C400 0.254(9) 0.253(9) 0.254(9) 0.103(4) 0.070(3) 0.100(4)
C401 0.247(9) 0.247(9) 0.247(9) 0.100(4) 0.068(3) 0.097(4)
C402 0.161(5) 0.162(5) 0.161(5) 0.066(2) 0.0459(18) 0.062(2)
C403 0.131(4) 0.131(4) 0.131(4) 0.054(2) 0.0372(16) 0.050(2)
C404 0.201(7) 0.201(7) 0.201(7) 0.083(3) 0.055(2) 0.079(3)
C405 0.224(8) 0.224(8) 0.224(8) 0.091(3) 0.062(2) 0.088(3)
C406 0.138(5) 0.139(5) 0.138(5) 0.056(2) 0.0395(16) 0.054(2)

loop_
_atom_type_symbol
_atom_type_description
_atom_type_scat_dispersion_real
_atom_type_scat_dispersion_imag
_atom_type_scat_source
C C 0.0033 0.0016 'International Tables Vol C Tables 4.2.6.8 and 6.1.1.4'
H H 0.0000 0.0000 'International Tables Vol C Tables 4.2.6.8 and 6.1.1.4'
N N 0.0061 0.0033 'International Tables Vol C Tables 4.2.6.8 and 6.1.1.4'
O O 0.0106 0.0060 'International Tables Vol C Tables 4.2.6.8 and 6.1.1.4'
Si Si 0.0817 0.0704 'International Tables Vol C Tables 4.2.6.8 and 6.1.1.4'
Th Th -7.2400 8.8979 'International Tables Vol C Tables 4.2.6.8 and 6.1.1.4'
Cl Cl 0.1484 0.1585 'International Tables Vol C Tables 4.2.6.8 and 6.1.1.4'

loop_
_geom_angle_atom_site_label_1
_geom_angle_atom_site_label_2
_geom_angle_atom_site_label_3
_geom_angle
O2 Th1 O1 104.94(12)
O2 Th1 O5 152.98(12)
O1 Th1 O5 91.22(12)
O2 Th1 O7 82.24(11)
O1 Th1 O7 84.21(11)
O5 Th1 O7 77.95(11)
O2 Th1 O10 90.60(11)
O1 Th1 O10 142.28(11)
O5 Th1 O10 89.42(11)
O7 Th1 O10 132.54(11)
O2 Th1 O9 86.66(12)
O1 Th1 O9 158.19(11)
O5 Th1 O9 71.75(11)
O7 Th1 O9 79.06(11)
O10 Th1 O9 53.63(11)
O2 Th1 N2 68.11(11)
O1 Th1 N2 82.34(12)
O5 Th1 N2 136.74(11)
O7 Th1 N2 142.76(11)
O10 Th1 N2 71.79(12)
O9 Th1 N2 119.38(11)
O2 Th1 N1 133.96(11)
O1 Th1 N1 69.01(11)
O5 Th1 N1 71.89(11)
O7 Th1 N1 138.58(11)
O10 Th1 N1 75.44(11)
O9 Th1 N1 116.04(11)
N2 Th1 N1 65.85(11)
O2 Th1 C79 87.30(14)
O1 Th1 C79 165.53(13)
O5 Th1 C79 80.55(13)
O7 Th1 C79 105.44(14)
O10 Th1 C79 27.12(13)
O9 Th1 C79 26.55(13)
N2 Th1 C79 95.46(14)
N1 Th1 C79 96.98(14)
O3 Th2 O4 98.29(11)
O3 Th2 O8 153.08(11)
O4 Th2 O8 93.30(11)
O3 Th2 O6 81.61(11)
O4 Th2 O6 77.92(11)
O8 Th2 O6 77.17(11)
O3 Th2 O9 80.67(11)
O4 Th2 O9 148.60(11)
O8 Th2 O9 76.87(11)
O6 Th2 O9 70.86(10)
O3 Th2 N3 67.69(11)
O4 Th2 N3 81.06(11)
O8 Th2 N3 138.53(11)
O6 Th2 N3 139.54(11)
O9 Th2 N3 125.76(11)
O3 Th2 Cl1 97.55(9)
O4 Th2 Cl1 142.46(9)
O8 Th2 Cl1 87.58(8)
O6 Th2 Cl1 138.18(8)
O9 Th2 Cl1 67.79(8)
N3 Th2 Cl1 73.93(8)
O3 Th2 N4 132.62(11)
O4 Th2 N4 68.25(11)
O8 Th2 N4 74.28(11)
O6 Th2 N4 133.68(10)
O9 Th2 N4 134.07(11)
N3 Th2 N4 65.43(11)
Cl1 Th2 N4 75.98(8)
C73 Si1 C72 108.7(3)
C73 Si1 C71 109.7(3)
C72 Si1 C71 109.5(3)
C73 Si1 C70 110.5(3)
C72 Si1 C70 106.2(3)
C71 Si1 C70 112.1(2)
C77 Si2 C76 110.0(3)
C77 Si2 C78 109.5(3)
C76 Si2 C78 110.1(3)
C77 Si2 C75 111.0(2)
C76 Si2 C75 107.9(3)
C78 Si2 C75 108.3(2)
C81 Si3 C82 110.2(5)
C81 Si3 C80 113.6(3)
C82 Si3 C80 103.4(4)
C81 Si3 C83 112.0(4)
C82 Si3 C83 110.8(5)
C80 Si3 C83 106.6(4)
C1 O1 Th1 152.3(3)
C26 O2 Th1 153.1(3)
C35 O3 Th2 151.5(3)
C56 O4 Th2 153.6(3)
C69 O5 Th1 143.5(3)
C69 O6 Th2 150.7(3)
C74 O7 Th1 147.3(3)
C74 O8 Th2 146.8(3)
C79 O9 Th2 136.2(3)
C79 O9 Th1 90.2(3)
Th2 O9 Th1 131.17(13)
C79 O10 Th1 92.2(3)
C17 N1 C16 109.8(4)
C17 N1 C15 110.4(4)
C16 N1 C15 106.8(4)
C17 N1 Th1 110.8(3)
C16 N1 Th1 109.3(3)
C15 N1 Th1 109.8(3)
C18 N2 C19 110.4(4)
C18 N2 C20 106.6(4)
C19 N2 C20 109.3(4)
C18 N2 Th1 108.8(3)
C19 N2 Th1 111.9(3)
C20 N2 Th1 109.6(3)
C50 N3 C49 108.1(4)
C50 N3 C51 109.2(4)
C49 N3 C51 107.6(4)
C50 N3 Th2 112.8(3)
C49 N3 Th2 109.6(3)
C51 N3 Th2 109.2(3)
C52 N4 C53 109.1(4)
C52 N4 C54 110.8(3)
C53 N4 C54 106.4(3)
C52 N4 Th2 111.3(3)
C53 N4 Th2 111.1(3)
C54 N4 Th2 108.0(3)
O1 C1 C6 119.0(4)
O1 C1 C2 121.9(4)
C6 C1 C2 119.1(4)
C3 C2 C1 117.0(4)
C3 C2 C7 121.5(4)
C1 C2 C7 121.5(4)
C4 C3 C2 124.8(5)
C5 C4 C3 116.4(5)
C5 C4 C11 122.2(5)
C3 C4 C11 121.3(5)
C4 C5 C6 122.5(5)
C5 C6 C1 120.1(4)
C5 C6 C15 118.5(4)
C1 C6 C15 121.0(4)
C2 C7 C9 111.1(4)
C2 C7 C8 111.9(4)
C9 C7 C8 107.2(4)
C2 C7 C10 109.7(4)
C9 C7 C10 109.2(4)
C8 C7 C10 107.5(4)
C14 C11 C13A 139.1(13)
C14 C11 C4 110.0(12)
C13A C11 C4 109.5(6)
C14 C11 C12A 65.2(13)
C13A C11 C12A 110.2(9)
C4 C11 C12A 109.5(5)
C14 C11 C14A 41.5(11)
C13A C11 C14A 112.6(9)
C4 C11 C14A 110.9(5)
C12A C11 C14A 104.0(8)
C14 C11 C12 111.4(15)
C13A C11 C12 61.7(10)
C4 C11 C12 111.8(10)
C12A C11 C12 50.8(10)
C14A C11 C12 135.9(11)
C14 C11 C13 112.0(16)
C13A C11 C13 45.1(10)
C4 C11 C13 106.7(10)
C12A C11 C13 142.1(10)
C14A C11 C13 72.7(13)
C12 C11 C13 104.8(14)
N1 C15 C6 117.4(4)
N1 C17 C18 112.2(4)
N2 C18 C17 111.6(4)
N2 C20 C21 115.7(4)
C26 C21 C22 119.9(4)
C26 C21 C20 120.9(4)
C22 C21 C20 119.1(4)
C23 C22 C21 121.7(4)
C22 C23 C24 116.9(4)
C22 C23 C31 122.7(4)
C24 C23 C31 120.4(5)
C25 C24 C23 123.8(4)
C24 C25 C26 117.8(4)
C24 C25 C27 120.7(4)
C26 C25 C27 121.5(4)
O2 C26 C21 117.9(4)
O2 C26 C25 122.3(4)
C21 C26 C25 119.8(4)
C30 C27 C25 112.2(4)
C30 C27 C28 107.8(4)
C25 C27 C28 109.8(4)
C30 C27 C29 106.7(4)
C25 C27 C29 110.7(4)
C28 C27 C29 109.5(4)
C33 C31 C32 113.3(5)
C33 C31 C23 111.3(5)
C32 C31 C23 113.3(5)
C33 C31 C34 106.4(6)
C32 C31 C34 104.3(5)
C23 C31 C34 107.4(5)
O3 C35 C36 121.6(4)
O3 C35 C40 117.5(4)
C36 C35 C40 120.9(4)
C37 C36 C35 116.7(4)
C37 C36 C45 121.5(4)
C35 C36 C45 121.8(4)
C38 C37 C36 124.1(4)
C39 C38 C37 116.9(4)
C39 C38 C41 120.2(5)
C37 C38 C41 122.9(4)
C38 C39 C40 122.8(5)
C39 C40 C35 118.5(4)
C39 C40 C49 118.4(4)
C35 C40 C49 123.0(4)
C42 C41 C43 108.3(6)
C42 C41 C38 112.3(5)
C43 C41 C38 109.4(4)
C42 C41 C44 108.7(5)
C43 C41 C44 109.2(5)
C38 C41 C44 109.0(5)
C36 C45 C46 109.9(4)
C36 C45 C47 111.3(4)
C46 C45 C47 108.4(4)
C36 C45 C48 112.3(4)
C46 C45 C48 107.8(4)
C47 C45 C48 107.0(4)
N3 C49 C40 116.4(4)
N3 C51 C52 112.7(4)
N4 C52 C51 111.8(4)
N4 C54 C55 116.8(4)
C60 C55 C56 119.6(4)
C60 C55 C54 119.1(4)
C56 C55 C54 121.0(4)
O4 C56 C55 117.6(4)
O4 C56 C57 122.2(4)
C55 C56 C57 120.2(4)
C58 C57 C56 117.2(4)
C58 C57 C65 120.5(4)
C56 C57 C65 122.2(4)
C59 C58 C57 124.3(4)
C58 C59 C60 116.6(4)
C58 C59 C61 122.9(4)
C60 C59 C61 120.4(4)
C59 C60 C55 122.0(4)
C63 C61 C64 110.3(5)
C63 C61 C62 107.8(4)
C64 C61 C62 108.4(4)
C63 C61 C59 109.6(4)
C64 C61 C59 108.8(4)
C62 C61 C59 111.9(4)
C67 C65 C57 111.4(4)
C67 C65 C66 106.6(4)
C57 C65 C66 112.4(4)
C67 C65 C68 110.0(4)
C57 C65 C68 108.8(4)
C66 C65 C68 107.6(4)
O6 C69 O5 123.7(4)
O6 C69 C70 120.6(4)
O5 C69 C70 115.7(4)
C69 C70 Si1 116.9(3)
O7 C74 O8 123.0(4)
O7 C74 C75 119.4(5)
O8 C74 C75 117.6(4)
C74 C75 Si2 113.5(3)
O9 C79 O10 123.8(5)
O9 C79 C80 121.9(5)
O10 C79 C80 114.3(5)
O9 C79 Th1 63.2(3)
O10 C79 Th1 60.7(3)
C80 C79 Th1 173.1(4)
C79 C80 Si3 116.3(4)
C103 C104 C105 120.4(9)
C110 C105 C104 120.6(8)
C110 C101 C102 122.2(9)
C101 C102 C103 120.5(8)
C104 C103 C102 119.5(10)
C306 C303 C302 118.6(12)
C306 C303 C304 123.1(14)
C302 C303 C304 118.3(14)
C303 C302 C301 118.1(13)
C300 C301 C302 120.0(16)
C301 C300 C305 120.8(19)
C300 C305 C306 121.4(15)
C305 C306 C303 121.0(11)
C206 C201 C202 117.7(12)
C203 C202 C201 122.7(15)
C202 C203 C204 107.0(16)
C205 C204 C203 137.7(15)
C204 C205 C206 107.8(12)
C201 C206 C200 120.9(15)
C201 C206 C205 126.6(13)
C200 C206 C205 111.8(12)
C101 C110 C105 116.8(10)
C101 C110 C106 121.4(11)
C105 C110 C106 121.7(10)
C402 C401 C406 132(2)
C402 C401 C400 92.1(16)
C406 C401 C400 136(2)
C401 C402 C403 100.1(16)
C402 C403 C404 143.3(15)
C405 C404 C403 103.1(13)
C406 C405 C404 120.9(15)
C401 C406 C405 120.3(17)

loop_
_geom_bond_atom_site_label_1
_geom_bond_atom_site_label_2
_geom_bond_distance
Th1 O2 2.196(3)
Th1 O1 2.200(3)
Th1 O5 2.379(3)
Th1 O7 2.407(3)
Th1 O10 2.552(4)
Th1 O9 2.611(3)
Th1 N2 2.757(4)
Th1 N1 2.778(4)
Th1 C79 2.923(6)
Th2 O3 2.198(3)
Th2 O4 2.213(3)
Th2 O8 2.382(3)
Th2 O6 2.456(3)
Th2 O9 2.610(3)
Th2 N3 2.751(4)
Th2 Cl1 2.7815(14)
Th2 N4 2.813(4)
Si1 C73 1.857(6)
Si1 C72 1.861(6)
Si1 C71 1.864(6)
Si1 C70 1.903(5)
Si2 C77 1.843(5)
Si2 C76 1.845(6)
Si2 C78 1.861(5)
Si2 C75 1.904(5)
Si3 C81 1.749(10)
Si3 C82 1.844(9)
Si3 C80 1.889(6)
Si3 C83 1.893(8)
O1 C1 1.348(6)
O2 C26 1.351(5)
O3 C35 1.355(5)
O4 C56 1.355(5)
O5 C69 1.275(5)
O6 C69 1.253(6)
O7 C74 1.259(5)
O8 C74 1.262(6)
O9 C79 1.307(6)
O10 C79 1.334(7)
N1 C17 1.473(6)
N1 C16 1.490(6)
N1 C15 1.495(6)
N2 C18 1.474(6)
N2 C19 1.475(6)
N2 C20 1.490(6)
N3 C50 1.475(6)
N3 C49 1.483(6)
N3 C51 1.484(6)
N4 C52 1.473(6)
N4 C53 1.478(6)
N4 C54 1.498(6)
C1 C6 1.409(6)
C1 C2 1.422(7)
C2 C3 1.394(7)
C2 C7 1.527(7)
C3 C4 1.384(7)
C4 C5 1.381(7)
C4 C11 1.537(7)
C5 C6 1.382(7)
C6 C15 1.511(7)
C7 C9 1.535(7)
C7 C8 1.543(7)
C7 C10 1.545(7)
C11 C14 1.36(2)
C11 C13A 1.460(10)
C11 C12A 1.541(11)
C11 C14A 1.553(11)
C11 C12 1.58(2)
C11 C13 1.59(2)
C17 C18 1.519(7)
C20 C21 1.509(7)
C21 C26 1.395(6)
C21 C22 1.393(6)
C22 C23 1.379(7)
C23 C24 1.393(6)
C23 C31 1.533(7)
C24 C25 1.384(6)
C25 C26 1.404(6)
C25 C27 1.534(6)
C27 C30 1.528(7)
C27 C28 1.534(7)
C27 C29 1.538(7)
C31 C33 1.483(8)
C31 C32 1.505(8)
C31 C34 1.584(9)
C35 C36 1.408(6)
C35 C40 1.408(7)
C36 C37 1.399(6)
C36 C45 1.529(7)
C37 C38 1.382(7)
C38 C39 1.382(7)
C38 C41 1.536(7)
C39 C40 1.385(7)
C40 C49 1.496(6)
C41 C42 1.515(8)
C41 C43 1.522(8)
C41 C44 1.537(9)
C45 C46 1.535(6)
C45 C47 1.537(7)
C45 C48 1.539(6)
C51 C52 1.513(6)
C54 C55 1.504(6)
C55 C60 1.391(6)
C55 C56 1.399(6)
C56 C57 1.411(6)
C57 C58 1.390(6)
C57 C65 1.532(6)
C58 C59 1.388(6)
C59 C60 1.390(6)
C59 C61 1.546(6)
C61 C63 1.517(8)
C61 C64 1.527(7)
C61 C62 1.527(7)
C65 C67 1.533(7)
C65 C66 1.535(6)
C65 C68 1.537(7)
C69 C70 1.493(6)
C74 C75 1.484(6)
C79 C80 1.497(8)
C104 C103 1.335(12)
C104 C105 1.385(14)
C105 C110 1.389(14)
C101 C110 1.354(10)
C101 C102 1.354(12)
C102 C103 1.359(11)
C106 C110 1.473(14)
C303 C306 1.353(13)
C303 C302 1.388(16)
C303 C304 1.430(16)
C302 C301 1.410(19)
C301 C300 1.32(2)
C300 C305 1.326(17)
C305 C306 1.338(15)
C200 C206 1.397(13)
C201 C206 1.250(14)
C201 C202 1.481(15)
C202 C203 1.347(14)
C203 C204 1.431(19)
C204 C205 1.267(14)
C205 C206 1.425(13)
C400 C401 1.400(16)
C401 C402 1.335(15)
C401 C406 1.307(15)
C402 C403 1.321(13)
C403 C404 1.479(14)
C404 C405 1.40(2)
C405 C406 1.395(14)
